data_7060868
loop_
_publ_author_name
'Xochicale-Santana, Leonardo'
'L\'opez-Espejel, Margarita'
'Jim\'enez-P\'erez, V\'ictor M.'
'Lara-Cer\'on, Jes\'us'
'G\'omez-Trevi\~no, Alberto'
'Waksman, Noem\'i'
'Dias, H. V. Rasika'
'Mu\~noz-Flores, Blanca M.'

_publ_section_title
;
 Green synthesis of fluorescent Schiff bases: chemo-photophysical
 characterization, X-ray structures, and their bioimaging
;
_journal_issue 37
_journal_name_full 'New Journal of Chemistry'
_journal_page_first 17183
_journal_page_last 17189
_journal_paper_doi 10.1039/D1NJ02875H
_journal_volume 45
_journal_year 2021
_chemical_formula_moiety 'C18 H20 N2 O2'
_chemical_formula_sum 'C18 H20 N2 O2'
_chemical_formula_weight 296.36
_space_group_crystal_system triclinic
_space_group_IT_number 2
_space_group_name_Hall '-P 1'
_space_group_name_H-M_alt 'P -1'
_atom_sites_solution_hydrogens geom
_atom_sites_solution_primary dual
_audit_creation_date 2021-05-20
_audit_creation_method
;
Olex2 1.3
(compiled 2020.11.12 svn.r5f609507 for OlexSys, GUI svn.r6272)
;
_audit_update_record
;
2021-05-20 deposited with the CCDC.	2021-07-28 downloaded from the CCDC.
;
_cell_angle_alpha 111.429(2)
_cell_angle_beta 101.274(3)
_cell_angle_gamma 94.147(3)
_cell_formula_units_Z 4
_cell_length_a 8.0487(7)
_cell_length_b 14.0919(12)
_cell_length_c 15.0169(13)
_cell_measurement_reflns_used 9958
_cell_measurement_temperature 99.99
_cell_measurement_theta_max 36.31
_cell_measurement_theta_min 2.91
_cell_volume 1535.5(2)
_computing_cell_refinement 'SAINT V8.38A (Bruker, 2018)'
_computing_data_reduction 'SAINT V8.38A (Bruker, 2018)'
_computing_molecular_graphics 'Olex2 1.3 (Dolomanov et al., 2009)'
_computing_publication_material 'Olex2 1.3 (Dolomanov et al., 2009)'
_computing_structure_refinement 'SHELXL 2018/3 (Sheldrick, 2015)'
_computing_structure_solution 'SHELXT 2014/5 (Sheldrick, 2014)'
_diffrn_ambient_temperature 99.99
_diffrn_detector_area_resol_mean 8
_diffrn_measured_fraction_theta_full 0.997
_diffrn_measured_fraction_theta_max 0.998
_diffrn_measurement_device_type 'Bruker D8 Quest with a Photon 100 CMOS detector'
_diffrn_measurement_method '\f and \w scans'
_diffrn_radiation_monochromator graphite
_diffrn_radiation_type MoK\a
_diffrn_radiation_wavelength 0.71073
_diffrn_reflns_av_R_equivalents 0.0206
_diffrn_reflns_av_unetI/netI 0.0255
_diffrn_reflns_Laue_measured_fraction_full 0.997
_diffrn_reflns_Laue_measured_fraction_max 0.998
_diffrn_reflns_limit_h_max 10
_diffrn_reflns_limit_h_min -10
_diffrn_reflns_limit_k_max 17
_diffrn_reflns_limit_k_min -17
_diffrn_reflns_limit_l_max 18
_diffrn_reflns_limit_l_min -18
_diffrn_reflns_number 15564
_diffrn_reflns_point_group_measured_fraction_full 0.997
_diffrn_reflns_point_group_measured_fraction_max 0.998
_diffrn_reflns_theta_full 25.242
_diffrn_reflns_theta_max 26.371
_diffrn_reflns_theta_min 3.001
_diffrn_source 'sealed tube'
_diffrn_source_current 30.0
_diffrn_source_power 1.5
_diffrn_source_voltage 50.0
_diffrn_standards_number 0
_exptl_absorpt_coefficient_mu 0.084
_exptl_absorpt_correction_T_max 0.3439
_exptl_absorpt_correction_T_min 0.2827
_exptl_absorpt_correction_type multi-scan
_exptl_absorpt_process_details
'SADABS-2016/2 (Bruker,2016/2) was used for absorption correction. wR2(int) was 0.0522 before and 0.0437 after correction. The Ratio of minimum to maximum transmission is 0.8220. The \l/2 correction factor is Not present.'
_exptl_crystal_colour orange
_exptl_crystal_colour_primary orange
_exptl_crystal_density_diffrn 1.282
_exptl_crystal_description blocks
_exptl_crystal_F_000 632
_exptl_crystal_size_max 0.31
_exptl_crystal_size_mid 0.3
_exptl_crystal_size_min 0.15
_refine_diff_density_max 0.673
_refine_diff_density_min -0.342
_refine_diff_density_rms 0.067
_refine_ls_extinction_method none
_refine_ls_goodness_of_fit_ref 1.042
_refine_ls_hydrogen_treatment constr
_refine_ls_matrix_type full
_refine_ls_number_parameters 481
_refine_ls_number_reflns 6253
_refine_ls_number_restraints 11
_refine_ls_restrained_S_all 1.045
_refine_ls_R_factor_all 0.0596
_refine_ls_R_factor_gt 0.0526
_refine_ls_shift/su_max 0.000
_refine_ls_shift/su_mean 0.000
_refine_ls_structure_factor_coef Fsqd
_refine_ls_weighting_details 'w=1/[\s^2^(Fo^2^)+(0.0701P)^2^+0.7821P] where P=(Fo^2^+2Fc^2^)/3'
_refine_ls_weighting_scheme calc
_refine_ls_wR_factor_gt 0.1365
_refine_ls_wR_factor_ref 0.1434
_reflns_Friedel_coverage 0.000
_reflns_number_gt 5447
_reflns_number_total 6253
_reflns_threshold_expression 'I > 2\s(I)'
_cod_data_source_file d1nj02875h2.cif
_cod_data_source_block rad621_0m_a
_cod_depositor_comments 'Adding full bibliography for 7060867--7060868.cif.'
_cod_database_code 7060868
_shelx_shelxl_version_number 2018/3
_shelx_space_group_comment
;
The symmetry employed for this shelxl refinement is uniquely defined
by the following loop, which should always be used as a source of
symmetry information in preference to the above space-group names.
They are only intended as comments.
;
_shelx_estimated_absorpt_t_max 0.987
_shelx_estimated_absorpt_t_min 0.974
_olex2_refinement_description
;
1. Fixed Uiso
 At 1.2 times of:
  All C(H) groups, All C(H,H) groups
 At 1.5 times of:
  All C(H,H,H) groups, All O(H) groups
2. Restrained distances
 C27A-C26 = C27-C26A
 1.458 with sigma of 0.003
 N3A-C26A = N3-C26
 1.276 with sigma of 0.003
 N3-C23A = N3A-C23
 1.416 with sigma of 0.003
3. Rigid bond restraints
 C9, C8, N1, C5
 with sigma for 1-2 distances of 0.003 and sigma for 1-3 distances of 0.003
4. Others
 Fixed Sof: N3(0.5) N3A(0.5) C20(0.5) C25(0.5) H25(0.5) C24(0.5) H24(0.5)
 C23(0.5) C22(0.5) H22(0.5) C21(0.5) H21(0.5) C20A(0.5) C25A(0.5) H25A(0.5)
 C24A(0.5) H24A(0.5) C23A(0.5) C22A(0.5) H22A(0.5) C21A(0.5) H21A(0.5) C26(0.5)
 H26(0.5) C26A(0.5) H26A(0.5) C27(0.5) C28(0.5) H28(0.5) C29(0.5) H29(0.5)
 C30(0.5) C31(0.5) H31(0.5) C32(0.5) H32(0.5) C27A(0.5) C28A(0.5) H28A(0.5)
 C29A(0.5) H29A(0.5) C30A(0.5) C31A(0.5) H31A(0.5) C32A(0.5) H32A(0.5)
5.a Secondary CH2 refined with riding coordinates:
 C15(H15A,H15B), C17(H17A,H17B), C33(H33A,H33B), C35(H35A,H35B)
5.b Aromatic/amide H refined with riding coordinates:
 C3(H3A), C4(H4), C6(H6), C7(H7), C8(H8), C10(H10), C11(H11), C13(H13),
 C14(H14), C25(H25), C24(H24), C22(H22), C21(H21), C25A(H25A), C24A(H24A),
 C22A(H22A), C21A(H21A), C26(H26), C26A(H26A), C28(H28), C29(H29), C31(H31),
 C32(H32), C28A(H28A), C29A(H29A), C31A(H31A), C32A(H32A)
5.c Fitted hexagon refined as free rotating group:
 C20(C25,C24,C23,C22,C21), C20A(C25A,C24A,C23A,C22A,C21A), C27(C28,C29,C30,C31,
 C32), C27A(C28A,C29A,C30A,C31A,C32A)
5.d Idealised Me refined as rotating group:
 C16(H16A,H16B,H16C), C18(H18A,H18B,H18C), C34(H34A,H34B,H34C), C36(H36A,H36B,
 H36C)
5.e Idealised tetrahedral OH refined as rotating group:
 O1(H1), O3(H3)
;
_olex2_submission_special_instructions 'No special instructions were received'

loop_
_space_group_symop_operation_xyz
'x, y, z'
'-x, -y, -z'

loop_
_atom_site_label
_atom_site_type_symbol
_atom_site_fract_x
_atom_site_fract_y
_atom_site_fract_z
_atom_site_U_iso_or_equiv
_atom_site_adp_type
_atom_site_occupancy
_atom_site_site_symmetry_order
_atom_site_calc_flag
_atom_site_refinement_flags_posn
_atom_site_refinement_flags_adp
_atom_site_refinement_flags_occupancy
_atom_site_disorder_assembly
_atom_site_disorder_group
O1 O -0.53266(15) 0.43127(9) 0.56925(10) 0.0410(3) Uani 1 1 d . . . . .
H1 H -0.602781 0.471475 0.587068 0.061 Uiso 1 1 calc R U . . .
O2 O -0.76294(14) 0.31406(9) 0.53603(9) 0.0345(3) Uani 1 1 d . . . . .
N1 N -0.22799(18) 0.00911(11) 0.40931(10) 0.0346(3) Uani 1 1 d . U . . .
N2 N 0.22054(17) -0.33265(10) 0.21124(10) 0.0324(3) Uani 1 1 d . . . . .
C1 C -0.60762(19) 0.33730(11) 0.53725(11) 0.0272(3) Uani 1 1 d . . . . .
C2 C -0.50558(19) 0.25488(12) 0.50173(11) 0.0272(3) Uani 1 1 d . . . . .
C3 C -0.3351(2) 0.27810(12) 0.50047(11) 0.0310(3) Uani 1 1 d . . . . .
H3A H -0.284419 0.347865 0.520234 0.037 Uiso 1 1 calc R U . . .
C4 C -0.2393(2) 0.19928(13) 0.47034(12) 0.0343(4) Uani 1 1 d . . . . .
H4 H -0.122473 0.215551 0.470683 0.041 Uiso 1 1 calc R U . . .
C5 C -0.3131(2) 0.09608(13) 0.43945(11) 0.0325(3) Uani 1 1 d . U . . .
C6 C -0.4844(2) 0.07379(13) 0.43846(12) 0.0336(3) Uani 1 1 d . . . . .
H6 H -0.536702 0.003921 0.416024 0.040 Uiso 1 1 calc R U . . .
C7 C -0.5796(2) 0.15190(12) 0.46967(11) 0.0311(3) Uani 1 1 d . . . . .
H7 H -0.696366 0.135412 0.469307 0.037 Uiso 1 1 calc R U . . .
C8 C -0.0978(2) 0.01480(13) 0.37459(12) 0.0345(3) Uani 1 1 d . U . . .
H8 H -0.055687 0.078374 0.372249 0.041 Uiso 1 1 calc R U . . .
C9 C -0.0112(2) -0.07419(12) 0.33812(11) 0.0318(3) Uani 1 1 d . U . . .
C10 C 0.1203(2) -0.06794(12) 0.29195(12) 0.0337(3) Uani 1 1 d . . . . .
H10 H 0.156536 -0.004235 0.287994 0.040 Uiso 1 1 calc R U . . .
C11 C 0.1996(2) -0.15107(12) 0.25183(12) 0.0321(3) Uani 1 1 d . . . . .
H11 H 0.290678 -0.143414 0.221966 0.039 Uiso 1 1 calc R U . . .
C12 C 0.14762(19) -0.24792(12) 0.25434(11) 0.0274(3) Uani 1 1 d . . . . .
C13 C 0.01507(19) -0.25399(12) 0.30247(11) 0.0290(3) Uani 1 1 d . . . . .
H13 H -0.022171 -0.317446 0.306614 0.035 Uiso 1 1 calc R U . . .
C14 C -0.06054(19) -0.16913(13) 0.34333(11) 0.0307(3) Uani 1 1 d . . . . .
H14 H -0.148398 -0.174997 0.375900 0.037 Uiso 1 1 calc R U . . .
C15 C 0.3495(2) -0.32958(14) 0.15569(13) 0.0361(4) Uani 1 1 d . . . . .
H15A H 0.323624 -0.282216 0.121545 0.043 Uiso 1 1 calc R U . . .
H15B H 0.343034 -0.399317 0.104877 0.043 Uiso 1 1 calc R U . . .
C16 C 0.5295(2) -0.29412(17) 0.22068(16) 0.0478(5) Uani 1 1 d . . . . .
H16A H 0.611691 -0.296918 0.179832 0.072 Uiso 1 1 calc R U . . .
H16B H 0.554424 -0.339382 0.256364 0.072 Uiso 1 1 calc R U . . .
H16C H 0.539005 -0.223080 0.267964 0.072 Uiso 1 1 calc R U . . .
C17 C 0.1822(2) -0.42945(12) 0.22344(13) 0.0331(3) Uani 1 1 d . . . . .
H17A H 0.156913 -0.414118 0.288776 0.040 Uiso 1 1 calc R U . . .
H17B H 0.284438 -0.464516 0.221644 0.040 Uiso 1 1 calc R U . . .
C18 C 0.0313(2) -0.50126(14) 0.14436(14) 0.0422(4) Uani 1 1 d . . . . .
H18A H 0.057191 -0.518642 0.079653 0.063 Uiso 1 1 calc R U . . .
H18B H -0.070596 -0.467130 0.146122 0.063 Uiso 1 1 calc R U . . .
H18C H 0.009465 -0.564516 0.156076 0.063 Uiso 1 1 calc R U . . .
O3 O -0.04501(13) 0.54304(8) 0.41075(8) 0.0304(2) Uani 1 1 d . . . . .
H3 H -0.115900 0.583527 0.425829 0.046 Uiso 1 1 calc R U . . .
O4 O -0.28091(14) 0.42584(9) 0.36458(10) 0.0398(3) Uani 1 1 d . . . . .
N3 N 0.1945(3) 0.11958(17) 0.17663(17) 0.0220(5) Uani 0.5 1 d D . P A 2
N3A N 0.3130(4) 0.1512(2) 0.2291(2) 0.0302(6) Uani 0.5 1 d D . P B 1
N4 N 0.63139(16) -0.24360(11) -0.00547(10) 0.0324(3) Uani 1 1 d . . . . .
C19 C -0.12349(19) 0.44945(11) 0.37143(11) 0.0274(3) Uani 1 1 d . . . . .
C20 C -0.0060(5) 0.3694(3) 0.3318(5) 0.0217(11) Uani 0.5 1 d G . P B 1
C25 C -0.0801(4) 0.2669(3) 0.2775(4) 0.0263(10) Uani 0.5 1 d G . P B 1
H25 H -0.200549 0.247254 0.264805 0.032 Uiso 0.5 1 calc R U P B 1
C24 C 0.0219(4) 0.1930(2) 0.2418(3) 0.0249(9) Uani 0.5 1 d G . P B 1
H24 H -0.028790 0.122961 0.204759 0.030 Uiso 0.5 1 calc R U P B 1
C23 C 0.1981(4) 0.2217(2) 0.2604(2) 0.0244(8) Uani 0.5 1 d DG . P B 1
C22 C 0.2722(4) 0.3242(3) 0.3147(3) 0.0239(9) Uani 0.5 1 d G . P B 1
H22 H 0.392650 0.343825 0.327367 0.029 Uiso 0.5 1 calc R U P B 1
C21 C 0.1702(6) 0.3981(2) 0.3503(4) 0.0230(9) Uani 0.5 1 d G . P B 1
H21 H 0.220893 0.468119 0.387413 0.028 Uiso 0.5 1 calc R U P B 1
C20A C -0.0385(6) 0.3640(3) 0.3314(5) 0.0243(13) Uani 0.5 1 d G . P A 2
C25A C -0.1314(4) 0.2655(3) 0.2783(5) 0.0241(9) Uani 0.5 1 d G . P A 2
H25A H -0.250438 0.253070 0.275091 0.029 Uiso 0.5 1 calc R U P A 2
C24A C -0.0501(4) 0.1850(2) 0.2300(3) 0.0237(9) Uani 0.5 1 d G . P A 2
H24A H -0.113603 0.117610 0.193733 0.028 Uiso 0.5 1 calc R U P A 2
C23A C 0.1241(4) 0.2031(2) 0.2347(2) 0.0200(8) Uani 0.5 1 d DG . P A 2
C22A C 0.2170(4) 0.3017(3) 0.2878(3) 0.0241(9) Uani 0.5 1 d G . P A 2
H22A H 0.336057 0.314088 0.290975 0.029 Uiso 0.5 1 calc R U P A 2
C21A C 0.1357(6) 0.3822(2) 0.3361(4) 0.0239(10) Uani 0.5 1 d G . P A 2
H21A H 0.199224 0.449550 0.372334 0.029 Uiso 0.5 1 calc R U P A 2
C26 C 0.3509(3) 0.1079(2) 0.2022(2) 0.0223(6) Uani 0.5 1 d D . P A 2
H26 H 0.420557 0.157802 0.262167 0.027 Uiso 0.5 1 calc R U P A 2
C26A C 0.2654(4) 0.0773(2) 0.1450(2) 0.0309(6) Uani 0.5 1 d D . P B 1
H26A H 0.157730 0.074313 0.103676 0.037 Uiso 0.5 1 calc R U P B 1
C27 C 0.3694(4) -0.0034(2) 0.1089(2) 0.0216(8) Uani 0.5 1 d DG . P B 1
C28 C 0.5265(4) -0.0073(3) 0.1646(2) 0.0258(9) Uani 0.5 1 d G . P B 1
H28 H 0.572868 0.045045 0.228199 0.031 Uiso 0.5 1 calc R U P B 1
C29 C 0.6159(5) -0.0879(4) 0.1271(3) 0.0308(12) Uani 0.5 1 d G . P B 1
H29 H 0.723295 -0.090569 0.165127 0.037 Uiso 0.5 1 calc R U P B 1
C30 C 0.5481(7) -0.1645(4) 0.0340(4) 0.0182(11) Uani 0.5 1 d G . P B 1
C31 C 0.3910(6) -0.1605(3) -0.0217(3) 0.0298(10) Uani 0.5 1 d G . P B 1
H31 H 0.344660 -0.212892 -0.085342 0.036 Uiso 0.5 1 calc R U P B 1
C32 C 0.3016(4) -0.0800(3) 0.0158(2) 0.0264(9) Uani 0.5 1 d G . P B 1
H32 H 0.194230 -0.077279 -0.022272 0.032 Uiso 0.5 1 calc R U P B 1
C27A C 0.4289(4) 0.0225(2) 0.1450(2) 0.0201(8) Uani 0.5 1 d DG . P A 2
C28A C 0.5916(4) 0.0082(3) 0.1847(2) 0.0259(9) Uani 0.5 1 d G . P A 2
H28A H 0.656175 0.056941 0.246789 0.031 Uiso 0.5 1 calc R U P A 2
C29A C 0.6599(5) -0.0775(4) 0.1335(4) 0.0269(10) Uani 0.5 1 d G . P A 2
H29A H 0.771056 -0.087264 0.160688 0.032 Uiso 0.5 1 calc R U P A 2
C30A C 0.5654(7) -0.1488(4) 0.0427(4) 0.0377(19) Uani 0.5 1 d G . P A 2
C31A C 0.4027(6) -0.1345(3) 0.0029(3) 0.0272(10) Uani 0.5 1 d G . P A 2
H31A H 0.338177 -0.183236 -0.059171 0.033 Uiso 0.5 1 calc R U P A 2
C32A C 0.3345(4) -0.0488(3) 0.0541(2) 0.0206(9) Uani 0.5 1 d G . P A 2
H32A H 0.223292 -0.039032 0.026929 0.025 Uiso 0.5 1 calc R U P A 2
C33 C 0.7977(2) -0.25922(13) 0.04129(12) 0.0322(3) Uani 1 1 d . . . . .
H33A H 0.800039 -0.334217 0.021087 0.039 Uiso 1 1 calc R U . . .
H33B H 0.812986 -0.228886 0.113682 0.039 Uiso 1 1 calc R U . . .
C34 C 0.9450(2) -0.21114(17) 0.01472(14) 0.0430(4) Uani 1 1 d . . . . .
H34A H 0.926426 -0.237237 -0.057115 0.064 Uiso 1 1 calc R U . . .
H34B H 1.052670 -0.229135 0.042863 0.064 Uiso 1 1 calc R U . . .
H34C H 0.951387 -0.135928 0.041216 0.064 Uiso 1 1 calc R U . . .
C35 C 0.5565(2) -0.31796(14) -0.10566(12) 0.0405(4) Uani 1 1 d . . . . .
H35A H 0.649421 -0.348151 -0.135637 0.049 Uiso 1 1 calc R U . . .
H35B H 0.499083 -0.281579 -0.145270 0.049 Uiso 1 1 calc R U . . .
C36 C 0.4274(3) -0.40437(16) -0.10953(15) 0.0521(5) Uani 1 1 d . . . . .
H36A H 0.385608 -0.454028 -0.177786 0.078 Uiso 1 1 calc R U . . .
H36B H 0.330752 -0.375483 -0.084529 0.078 Uiso 1 1 calc R U . . .
H36C H 0.482593 -0.439348 -0.068784 0.078 Uiso 1 1 calc R U . . .

loop_
_atom_site_aniso_label
_atom_site_aniso_U_11
_atom_site_aniso_U_22
_atom_site_aniso_U_33
_atom_site_aniso_U_23
_atom_site_aniso_U_13
_atom_site_aniso_U_12
O1 0.0337(6) 0.0279(6) 0.0607(8) 0.0177(6) 0.0081(6) 0.0068(5)
O2 0.0288(6) 0.0378(6) 0.0443(7) 0.0212(5) 0.0138(5) 0.0081(5)
N1 0.0377(7) 0.0338(7) 0.0321(7) 0.0134(6) 0.0074(6) 0.0049(6)
N2 0.0313(7) 0.0322(7) 0.0411(7) 0.0176(6) 0.0179(6) 0.0069(5)
C1 0.0265(7) 0.0290(7) 0.0302(7) 0.0168(6) 0.0056(6) 0.0036(6)
C2 0.0295(7) 0.0307(8) 0.0258(7) 0.0157(6) 0.0067(6) 0.0069(6)
C3 0.0278(8) 0.0323(8) 0.0304(8) 0.0113(6) 0.0039(6) 0.0033(6)
C4 0.0253(7) 0.0437(9) 0.0322(8) 0.0129(7) 0.0059(6) 0.0074(7)
C5 0.0397(9) 0.0331(8) 0.0241(7) 0.0108(6) 0.0052(6) 0.0105(7)
C6 0.0410(9) 0.0301(8) 0.0318(8) 0.0137(6) 0.0096(7) 0.0063(7)
C7 0.0339(8) 0.0317(8) 0.0316(8) 0.0152(6) 0.0110(6) 0.0053(6)
C8 0.0361(8) 0.0360(8) 0.0306(8) 0.0143(7) 0.0049(6) 0.0025(7)
C9 0.0326(8) 0.0327(8) 0.0266(7) 0.0107(6) 0.0006(6) 0.0060(6)
C10 0.0378(8) 0.0296(8) 0.0337(8) 0.0146(6) 0.0053(7) 0.0015(6)
C11 0.0320(8) 0.0344(8) 0.0330(8) 0.0165(7) 0.0091(6) 0.0021(6)
C12 0.0262(7) 0.0306(8) 0.0274(7) 0.0135(6) 0.0066(6) 0.0047(6)
C13 0.0276(7) 0.0327(8) 0.0309(8) 0.0163(6) 0.0086(6) 0.0040(6)
C14 0.0258(7) 0.0401(9) 0.0274(7) 0.0137(6) 0.0072(6) 0.0061(6)
C15 0.0340(8) 0.0456(9) 0.0373(9) 0.0213(7) 0.0163(7) 0.0103(7)
C16 0.0320(9) 0.0648(13) 0.0566(12) 0.0328(10) 0.0150(8) 0.0068(8)
C17 0.0334(8) 0.0308(8) 0.0408(9) 0.0171(7) 0.0142(7) 0.0090(6)
C18 0.0443(10) 0.0359(9) 0.0468(10) 0.0163(8) 0.0118(8) 0.0041(7)
O3 0.0278(5) 0.0221(5) 0.0404(6) 0.0098(5) 0.0105(5) 0.0040(4)
O4 0.0256(6) 0.0314(6) 0.0595(8) 0.0192(6) 0.0022(5) 0.0009(5)
N3 0.0256(13) 0.0198(11) 0.0224(12) 0.0081(10) 0.0089(11) 0.0056(10)
N3A 0.0340(17) 0.0280(16) 0.0294(16) 0.0133(13) 0.0061(14) 0.0008(13)
N4 0.0254(6) 0.0387(7) 0.0286(7) 0.0081(6) 0.0056(5) 0.0060(5)
C19 0.0281(7) 0.0265(7) 0.0273(7) 0.0128(6) 0.0018(6) 0.0030(6)
C20 0.031(3) 0.014(2) 0.022(2) 0.0080(17) 0.009(2) 0.0033(15)
C25 0.017(2) 0.032(2) 0.0285(18) 0.0128(17) 0.0023(19) 0.0016(16)
C24 0.020(3) 0.0206(15) 0.0273(17) 0.0063(12) 0.001(2) -0.0077(18)
C23 0.026(2) 0.024(2) 0.0268(19) 0.0125(16) 0.0090(15) 0.0027(18)
C22 0.022(2) 0.026(2) 0.027(2) 0.0135(16) 0.0055(17) 0.0034(16)
C21 0.0222(19) 0.0227(17) 0.024(2) 0.0108(14) 0.0036(17) 0.0014(15)
C20A 0.0152(16) 0.037(3) 0.024(2) 0.017(2) 0.0012(15) 0.0029(15)
C25A 0.018(2) 0.0226(18) 0.0305(19) 0.0103(15) 0.0039(18) 0.0005(14)
C24A 0.016(2) 0.0231(17) 0.0268(17) 0.0076(13) -0.0006(17) -0.0035(15)
C23A 0.017(2) 0.0201(17) 0.0198(16) 0.0083(12) -0.0013(15) -0.0016(16)
C22A 0.0142(19) 0.030(3) 0.030(2) 0.0149(19) 0.0033(16) -0.0006(16)
C21A 0.024(2) 0.0215(17) 0.024(2) 0.0089(14) 0.0028(18) -0.0024(14)
C26 0.0290(17) 0.0204(16) 0.0186(17) 0.0090(14) 0.0061(15) 0.0024(14)
C26A 0.0317(17) 0.0323(17) 0.0303(18) 0.0165(14) 0.0042(17) 0.0000(15)
C27 0.0129(19) 0.023(2) 0.028(3) 0.0126(18) -0.0003(17) -0.0022(15)
C28 0.026(3) 0.031(2) 0.0185(17) 0.0112(15) -0.0014(18) 0.005(2)
C29 0.028(2) 0.038(3) 0.027(2) 0.016(2) 0.0015(16) 0.005(2)
C30 0.030(3) 0.0135(13) 0.014(2) 0.0061(13) 0.0109(16) 0.0037(16)
C31 0.026(2) 0.036(2) 0.027(2) 0.0132(17) 0.0040(16) 0.0019(17)
C32 0.023(2) 0.030(2) 0.023(2) 0.0102(19) 0.0006(17) 0.0003(18)
C27A 0.016(2) 0.0231(17) 0.0143(18) 0.0057(14) -0.0034(14) -0.0090(15)
C28A 0.021(2) 0.0324(19) 0.0221(18) 0.0127(15) -0.0027(16) 0.0021(17)
C29A 0.027(2) 0.028(2) 0.025(2) 0.0105(16) 0.0048(15) 0.0044(18)
C30A 0.018(2) 0.056(4) 0.046(4) 0.027(3) 0.008(2) 0.004(3)
C31A 0.025(2) 0.030(2) 0.025(2) 0.0086(16) 0.0076(16) 0.0011(18)
C32A 0.0138(16) 0.022(2) 0.016(2) 0.0038(17) -0.0069(17) -0.0079(16)
C33 0.0303(8) 0.0383(8) 0.0348(8) 0.0183(7) 0.0122(6) 0.0115(6)
C34 0.0284(8) 0.0666(12) 0.0426(10) 0.0303(9) 0.0100(7) 0.0070(8)
C35 0.0403(9) 0.0447(10) 0.0290(8) 0.0062(7) 0.0100(7) -0.0011(8)
C36 0.0504(11) 0.0506(11) 0.0424(10) 0.0089(9) 0.0067(9) -0.0101(9)

loop_
_atom_type_symbol
_atom_type_description
_atom_type_scat_dispersion_real
_atom_type_scat_dispersion_imag
_atom_type_scat_source
C C 0.0033 0.0016 'International Tables Vol C Tables 4.2.6.8 and 6.1.1.4'
H H 0.0000 0.0000 'International Tables Vol C Tables 4.2.6.8 and 6.1.1.4'
N N 0.0061 0.0033 'International Tables Vol C Tables 4.2.6.8 and 6.1.1.4'
O O 0.0106 0.0060 'International Tables Vol C Tables 4.2.6.8 and 6.1.1.4'

loop_
_geom_angle_atom_site_label_1
_geom_angle_atom_site_label_2
_geom_angle_atom_site_label_3
_geom_angle
_geom_angle_site_symmetry_1
_geom_angle_site_symmetry_3
_geom_angle_publ_flag
C1 O1 H1 109.5 . . ?
C8 N1 C5 119.52(15) . . ?
C12 N2 C15 121.96(13) . . ?
C12 N2 C17 121.92(13) . . ?
C15 N2 C17 116.00(13) . . ?
O1 C1 C2 117.68(13) . . ?
O2 C1 O1 122.63(14) . . ?
O2 C1 C2 119.69(13) . . ?
C3 C2 C1 120.97(14) . . ?
C3 C2 C7 119.30(14) . . ?
C7 C2 C1 119.72(13) . . ?
C2 C3 H3A 120.0 . . ?
C4 C3 C2 119.98(15) . . ?
C4 C3 H3A 120.0 . . ?
C3 C4 H4 119.7 . . ?
C3 C4 C5 120.62(15) . . ?
C5 C4 H4 119.7 . . ?
C4 C5 N1 125.96(15) . . ?
C6 C5 N1 115.19(15) . . ?
C6 C5 C4 118.85(15) . . ?
C5 C6 H6 119.6 . . ?
C7 C6 C5 120.79(15) . . ?
C7 C6 H6 119.6 . . ?
C2 C7 H7 119.8 . . ?
C6 C7 C2 120.42(15) . . ?
C6 C7 H7 119.8 . . ?
N1 C8 H8 119.3 . . ?
N1 C8 C9 121.47(15) . . ?
C9 C8 H8 119.3 . . ?
C10 C9 C8 119.77(15) . . ?
C10 C9 C14 117.50(15) . . ?
C14 C9 C8 122.65(15) . . ?
C9 C10 H10 119.0 . . ?
C11 C10 C9 121.99(15) . . ?
C11 C10 H10 119.0 . . ?
C10 C11 H11 119.5 . . ?
C10 C11 C12 120.93(14) . . ?
C12 C11 H11 119.5 . . ?
N2 C12 C11 121.71(13) . . ?
N2 C12 C13 121.20(13) . . ?
C11 C12 C13 117.08(14) . . ?
C12 C13 H13 119.6 . . ?
C14 C13 C12 120.80(14) . . ?
C14 C13 H13 119.6 . . ?
C9 C14 H14 119.2 . . ?
C13 C14 C9 121.66(14) . . ?
C13 C14 H14 119.2 . . ?
N2 C15 H15A 109.1 . . ?
N2 C15 H15B 109.1 . . ?
N2 C15 C16 112.47(14) . . ?
H15A C15 H15B 107.8 . . ?
C16 C15 H15A 109.1 . . ?
C16 C15 H15B 109.1 . . ?
C15 C16 H16A 109.5 . . ?
C15 C16 H16B 109.5 . . ?
C15 C16 H16C 109.5 . . ?
H16A C16 H16B 109.5 . . ?
H16A C16 H16C 109.5 . . ?
H16B C16 H16C 109.5 . . ?
N2 C17 H17A 109.1 . . ?
N2 C17 H17B 109.1 . . ?
N2 C17 C18 112.42(14) . . ?
H17A C17 H17B 107.9 . . ?
C18 C17 H17A 109.1 . . ?
C18 C17 H17B 109.1 . . ?
C17 C18 H18A 109.5 . . ?
C17 C18 H18B 109.5 . . ?
C17 C18 H18C 109.5 . . ?
H18A C18 H18B 109.5 . . ?
H18A C18 H18C 109.5 . . ?
H18B C18 H18C 109.5 . . ?
C19 O3 H3 109.5 . . ?
C26 N3 C23A 122.3(3) . . ?
C26A N3A C23 118.8(3) . . ?
C30 N4 C33 125.7(2) . . ?
C30 N4 C35 118.7(2) . . ?
C33 N4 C30A 119.1(2) . . ?
C33 N4 C35 115.55(13) . . ?
C35 N4 C30A 124.6(2) . . ?
O3 C19 C20 113.2(2) . . ?
O3 C19 C20A 122.2(2) . . ?
O4 C19 O3 123.04(14) . . ?
O4 C19 C20 123.7(2) . . ?
O4 C19 C20A 114.8(2) . . ?
C25 C20 C19 118.6(3) . . ?
C25 C20 C21 120.0 . . ?
C21 C20 C19 121.4(3) . . ?
C20 C25 H25 120.0 . . ?
C20 C25 C24 120.0 . . ?
C24 C25 H25 120.0 . . ?
C25 C24 H24 120.0 . . ?
C23 C24 C25 120.0 . . ?
C23 C24 H24 120.0 . . ?
C24 C23 N3A 123.9(3) . . ?
C24 C23 C22 120.0 . . ?
C22 C23 N3A 116.1(3) . . ?
C23 C22 H22 120.0 . . ?
C21 C22 C23 120.0 . . ?
C21 C22 H22 120.0 . . ?
C20 C21 H21 120.0 . . ?
C22 C21 C20 120.0 . . ?
C22 C21 H21 120.0 . . ?
C25A C20A C19 120.5(3) . . ?
C25A C20A C21A 120.0 . . ?
C21A C20A C19 119.0(3) . . ?
C20A C25A H25A 120.0 . . ?
C20A C25A C24A 120.0 . . ?
C24A C25A H25A 120.0 . . ?
C25A C24A H24A 120.0 . . ?
C25A C24A C23A 120.0 . . ?
C23A C24A H24A 120.0 . . ?
C24A C23A N3 116.7(2) . . ?
C22A C23A N3 123.1(2) . . ?
C22A C23A C24A 120.0 . . ?
C23A C22A H22A 120.0 . . ?
C21A C22A C23A 120.0 . . ?
C21A C22A H22A 120.0 . . ?
C20A C21A H21A 120.0 . . ?
C22A C21A C20A 120.0 . . ?
C22A C21A H21A 120.0 . . ?
N3 C26 H26 117.9 . . ?
N3 C26 C27A 124.2(3) . . ?
C27A C26 H26 117.9 . . ?
N3A C26A H26A 118.5 . . ?
N3A C26A C27 122.9(3) . . ?
C27 C26A H26A 118.5 . . ?
C28 C27 C26A 123.0(3) . . ?
C28 C27 C32 120.0 . . ?
C32 C27 C26A 117.0(3) . . ?
C27 C28 H28 120.0 . . ?
C27 C28 C29 120.0 . . ?
C29 C28 H28 120.0 . . ?
C28 C29 H29 120.0 . . ?
C30 C29 C28 120.0 . . ?
C30 C29 H29 120.0 . . ?
N4 C30 C29 121.9(3) . . ?
N4 C30 C31 118.1(3) . . ?
C29 C30 C31 120.0 . . ?
C30 C31 H31 120.0 . . ?
C32 C31 C30 120.0 . . ?
C32 C31 H31 120.0 . . ?
C27 C32 H32 120.0 . . ?
C31 C32 C27 120.0 . . ?
C31 C32 H32 120.0 . . ?
C28A C27A C26 120.1(3) . . ?
C28A C27A C32A 120.0 . . ?
C32A C27A C26 119.7(3) . . ?
C27A C28A H28A 120.0 . . ?
C29A C28A C27A 120.0 . . ?
C29A C28A H28A 120.0 . . ?
C28A C29A H29A 120.0 . . ?
C30A C29A C28A 120.0 . . ?
C30A C29A H29A 120.0 . . ?
C29A C30A N4 119.3(3) . . ?
C29A C30A C31A 120.0 . . ?
C31A C30A N4 120.4(3) . . ?
C30A C31A H31A 120.0 . . ?
C32A C31A C30A 120.0 . . ?
C32A C31A H31A 120.0 . . ?
C27A C32A H32A 120.0 . . ?
C31A C32A C27A 120.0 . . ?
C31A C32A H32A 120.0 . . ?
N4 C33 H33A 109.1 . . ?
N4 C33 H33B 109.1 . . ?
N4 C33 C34 112.59(13) . . ?
H33A C33 H33B 107.8 . . ?
C34 C33 H33A 109.1 . . ?
C34 C33 H33B 109.1 . . ?
C33 C34 H34A 109.5 . . ?
C33 C34 H34B 109.5 . . ?
C33 C34 H34C 109.5 . . ?
H34A C34 H34B 109.5 . . ?
H34A C34 H34C 109.5 . . ?
H34B C34 H34C 109.5 . . ?
N4 C35 H35A 109.1 . . ?
N4 C35 H35B 109.1 . . ?
N4 C35 C36 112.66(15) . . ?
H35A C35 H35B 107.8 . . ?
C36 C35 H35A 109.1 . . ?
C36 C35 H35B 109.1 . . ?
C35 C36 H36A 109.5 . . ?
C35 C36 H36B 109.5 . . ?
C35 C36 H36C 109.5 . . ?
H36A C36 H36B 109.5 . . ?
H36A C36 H36C 109.5 . . ?
H36B C36 H36C 109.5 . . ?

loop_
_geom_bond_atom_site_label_1
_geom_bond_atom_site_label_2
_geom_bond_distance
_geom_bond_site_symmetry_2
_geom_bond_publ_flag
O1 H1 0.8400 . ?
O1 C1 1.2864(19) . ?
O2 C1 1.2641(18) . ?
N1 C5 1.419(2) . ?
N1 C8 1.268(2) . ?
N2 C12 1.369(2) . ?
N2 C15 1.460(2) . ?
N2 C17 1.461(2) . ?
C1 C2 1.471(2) . ?
C2 C3 1.393(2) . ?
C2 C7 1.395(2) . ?
C3 H3A 0.9500 . ?
C3 C4 1.388(2) . ?
C4 H4 0.9500 . ?
C4 C5 1.399(2) . ?
C5 C6 1.387(2) . ?
C6 H6 0.9500 . ?
C6 C7 1.380(2) . ?
C7 H7 0.9500 . ?
C8 H8 0.9500 . ?
C8 C9 1.460(2) . ?
C9 C10 1.388(2) . ?
C9 C14 1.402(2) . ?
C10 H10 0.9500 . ?
C10 C11 1.373(2) . ?
C11 H11 0.9500 . ?
C11 C12 1.414(2) . ?
C12 C13 1.415(2) . ?
C13 H13 0.9500 . ?
C13 C14 1.376(2) . ?
C14 H14 0.9500 . ?
C15 H15A 0.9900 . ?
C15 H15B 0.9900 . ?
C15 C16 1.513(3) . ?
C16 H16A 0.9800 . ?
C16 H16B 0.9800 . ?
C16 H16C 0.9800 . ?
C17 H17A 0.9900 . ?
C17 H17B 0.9900 . ?
C17 C18 1.513(2) . ?
C18 H18A 0.9800 . ?
C18 H18B 0.9800 . ?
C18 H18C 0.9800 . ?
O3 H3 0.8400 . ?
O3 C19 1.2852(18) . ?
O4 C19 1.2609(19) . ?
N3 C23A 1.417(2) . ?
N3 C26 1.283(3) . ?
N3A C23 1.424(3) . ?
N3A C26A 1.272(3) . ?
N4 C30 1.350(3) . ?
N4 C30A 1.461(3) . ?
N4 C33 1.456(2) . ?
N4 C35 1.458(2) . ?
C19 C20 1.551(3) . ?
C19 C20A 1.425(3) . ?
C20 C25 1.3900 . ?
C20 C21 1.3900 . ?
C25 H25 0.9500 . ?
C25 C24 1.3900 . ?
C24 H24 0.9500 . ?
C24 C23 1.3900 . ?
C23 C22 1.3900 . ?
C22 H22 0.9500 . ?
C22 C21 1.3900 . ?
C21 H21 0.9500 . ?
C20A C25A 1.3900 . ?
C20A C21A 1.3900 . ?
C25A H25A 0.9500 . ?
C25A C24A 1.3900 . ?
C24A H24A 0.9500 . ?
C24A C23A 1.3900 . ?
C23A C22A 1.3900 . ?
C22A H22A 0.9500 . ?
C22A C21A 1.3900 . ?
C21A H21A 0.9500 . ?
C26 H26 0.9500 . ?
C26 C27A 1.465(3) . ?
C26A H26A 0.9500 . ?
C26A C27 1.467(3) . ?
C27 C28 1.3900 . ?
C27 C32 1.3900 . ?
C28 H28 0.9500 . ?
C28 C29 1.3900 . ?
C29 H29 0.9500 . ?
C29 C30 1.3900 . ?
C30 C31 1.3900 . ?
C31 H31 0.9500 . ?
C31 C32 1.3900 . ?
C32 H32 0.9500 . ?
C27A C28A 1.3900 . ?
C27A C32A 1.3900 . ?
C28A H28A 0.9500 . ?
C28A C29A 1.3900 . ?
C29A H29A 0.9500 . ?
C29A C30A 1.3900 . ?
C30A C31A 1.3900 . ?
C31A H31A 0.9500 . ?
C31A C32A 1.3900 . ?
C32A H32A 0.9500 . ?
C33 H33A 0.9900 . ?
C33 H33B 0.9900 . ?
C33 C34 1.514(2) . ?
C34 H34A 0.9800 . ?
C34 H34B 0.9800 . ?
C34 H34C 0.9800 . ?
C35 H35A 0.9900 . ?
C35 H35B 0.9900 . ?
C35 C36 1.519(3) . ?
C36 H36A 0.9800 . ?
C36 H36B 0.9800 . ?
C36 H36C 0.9800 . ?

loop_
_geom_torsion_atom_site_label_1
_geom_torsion_atom_site_label_2
_geom_torsion_atom_site_label_3
_geom_torsion_atom_site_label_4
_geom_torsion
_geom_torsion_site_symmetry_1
_geom_torsion_site_symmetry_2
_geom_torsion_site_symmetry_3
_geom_torsion_site_symmetry_4
_geom_torsion_publ_flag
O1 C1 C2 C3 -1.7(2) . . . . ?
O1 C1 C2 C7 177.71(14) . . . . ?
O2 C1 C2 C3 178.79(14) . . . . ?
O2 C1 C2 C7 -1.8(2) . . . . ?
N1 C5 C6 C7 177.56(14) . . . . ?
N1 C8 C9 C10 173.75(15) . . . . ?
N1 C8 C9 C14 -3.1(2) . . . . ?
N2 C12 C13 C14 -178.28(14) . . . . ?
C1 C2 C3 C4 177.45(14) . . . . ?
C1 C2 C7 C6 -178.37(14) . . . . ?
C2 C3 C4 C5 1.1(2) . . . . ?
C3 C2 C7 C6 1.0(2) . . . . ?
C3 C4 C5 N1 -178.39(14) . . . . ?
C3 C4 C5 C6 0.7(2) . . . . ?
C4 C5 C6 C7 -1.6(2) . . . . ?
C5 N1 C8 C9 -176.93(14) . . . . ?
C5 C6 C7 C2 0.8(2) . . . . ?
C7 C2 C3 C4 -1.9(2) . . . . ?
C8 N1 C5 C4 -25.7(2) . . . . ?
C8 N1 C5 C6 155.22(15) . . . . ?
C8 C9 C10 C11 -176.51(15) . . . . ?
C8 C9 C14 C13 175.45(14) . . . . ?
C9 C10 C11 C12 1.2(2) . . . . ?
C10 C9 C14 C13 -1.5(2) . . . . ?
C10 C11 C12 N2 177.33(15) . . . . ?
C10 C11 C12 C13 -1.9(2) . . . . ?
C11 C12 C13 C14 1.0(2) . . . . ?
C12 N2 C15 C16 87.26(19) . . . . ?
C12 N2 C17 C18 90.34(18) . . . . ?
C12 C13 C14 C9 0.7(2) . . . . ?
C14 C9 C10 C11 0.5(2) . . . . ?
C15 N2 C12 C11 -3.3(2) . . . . ?
C15 N2 C12 C13 175.89(15) . . . . ?
C15 N2 C17 C18 -93.47(17) . . . . ?
C17 N2 C12 C11 172.62(15) . . . . ?
C17 N2 C12 C13 -8.1(2) . . . . ?
C17 N2 C15 C16 -88.94(19) . . . . ?
O3 C19 C20 C25 -172.6(2) . . . . ?
O3 C19 C20 C21 8.1(5) . . . . ?
O3 C19 C20A C25A -171.7(2) . . . . ?
O3 C19 C20A C21A 0.9(6) . . . . ?
O4 C19 C20 C25 6.2(6) . . . . ?
O4 C19 C20 C21 -173.1(2) . . . . ?
O4 C19 C20A C25A 7.9(5) . . . . ?
O4 C19 C20A C21A -179.5(2) . . . . ?
N3 C23A C22A C21A 174.3(4) . . . . ?
N3 C26 C27A C28A -171.2(3) . . . . ?
N3 C26 C27A C32A 3.7(4) . . . . ?
N3A C23 C22 C21 -178.5(4) . . . . ?
N3A C26A C27 C28 1.7(4) . . . . ?
N3A C26A C27 C32 179.6(3) . . . . ?
N4 C30 C31 C32 -179.5(5) . . . . ?
N4 C30A C31A C32A 173.8(6) . . . . ?
C19 C20 C25 C24 -179.3(6) . . . . ?
C19 C20 C21 C22 179.3(6) . . . . ?
C19 C20A C25A C24A 172.6(7) . . . . ?
C19 C20A C21A C22A -172.7(6) . . . . ?
C20 C25 C24 C23 0.0 . . . . ?
C25 C20 C21 C22 0.0 . . . . ?
C25 C24 C23 N3A 178.3(4) . . . . ?
C25 C24 C23 C22 0.0 . . . . ?
C24 C23 C22 C21 0.0 . . . . ?
C23 N3A C26A C27 -175.6(3) . . . . ?
C23 C22 C21 C20 0.0 . . . . ?
C21 C20 C25 C24 0.0 . . . . ?
C20A C25A C24A C23A 0.0 . . . . ?
C25A C20A C21A C22A 0.0 . . . . ?
C25A C24A C23A N3 -174.6(4) . . . . ?
C25A C24A C23A C22A 0.0 . . . . ?
C24A C23A C22A C21A 0.0 . . . . ?
C23A N3 C26 C27A 179.6(3) . . . . ?
C23A C22A C21A C20A 0.0 . . . . ?
C21A C20A C25A C24A 0.0 . . . . ?
C26 N3 C23A C24A -149.5(3) . . . . ?
C26 N3 C23A C22A 36.0(4) . . . . ?
C26 C27A C28A C29A 174.9(3) . . . . ?
C26 C27A C32A C31A -174.9(4) . . . . ?
C26A N3A C23 C24 38.2(4) . . . . ?
C26A N3A C23 C22 -143.4(3) . . . . ?
C26A C27 C28 C29 177.9(3) . . . . ?
C26A C27 C32 C31 -178.0(3) . . . . ?
C27 C28 C29 C30 0.0 . . . . ?
C28 C27 C32 C31 0.0 . . . . ?
C28 C29 C30 N4 179.5(6) . . . . ?
C28 C29 C30 C31 0.0 . . . . ?
C29 C30 C31 C32 0.0 . . . . ?
C30 N4 C33 C34 -92.0(4) . . . . ?
C30 N4 C35 C36 -86.2(4) . . . . ?
C30 C31 C32 C27 0.0 . . . . ?
C32 C27 C28 C29 0.0 . . . . ?
C27A C28A C29A C30A 0.0 . . . . ?
C28A C27A C32A C31A 0.0 . . . . ?
C28A C29A C30A N4 -173.8(6) . . . . ?
C28A C29A C30A C31A 0.0 . . . . ?
C29A C30A C31A C32A 0.0 . . . . ?
C30A N4 C33 C34 -86.2(4) . . . . ?
C30A N4 C35 C36 -92.9(4) . . . . ?
C30A C31A C32A C27A 0.0 . . . . ?
C32A C27A C28A C29A 0.0 . . . . ?
C33 N4 C30 C29 -0.5(5) . . . . ?
C33 N4 C30 C31 178.97(19) . . . . ?
C33 N4 C30A C29A -2.3(5) . . . . ?
C33 N4 C30A C31A -176.1(2) . . . . ?
C33 N4 C35 C36 97.14(19) . . . . ?
C35 N4 C30 C29 -176.7(2) . . . . ?
C35 N4 C30 C31 2.7(5) . . . . ?
C35 N4 C30A C29A -171.83(19) . . . . ?
C35 N4 C30A C31A 14.4(5) . . . . ?
C35 N4 C33 C34 84.31(19) . . . . ?
